data_4025958
loop_
_publ_author_name
'Francisco Ot\'on'
'Raphael Pfattner'
'Neil S. Oxtoby'
'Marta Mas-Torrent'
'Klaus Wurst'
'Xavier Fontrodona'
'Yoann Olivier'
'J\'er\^ome Cornil'
'Jaume Veciana'
'Concepci\'o Rovira'

_publ_section_title
;
 Benzodicarbomethoxytetrathiafulvalene Derivatives as Soluble Organic
 Semiconductors
;
_journal_name_full 'Journal of Organic Chemistry'
_journal_page_first 154
_journal_page_last 163
_journal_paper_doi 10.1021/jo101817j
_journal_volume 76
_journal_year 2011
_chemical_formula_sum 'C14 H10 O4 S4'
_chemical_formula_weight 370.46
_chemical_name_systematic
; 
 ? 
;
_space_group_IT_number 14
_symmetry_cell_setting monoclinic
_symmetry_space_group_name_Hall '-P 2yn'
_symmetry_space_group_name_H-M 'P 1 21/n 1'
_atom_sites_solution_hydrogens geom
_atom_sites_solution_primary direct
_atom_sites_solution_secondary difmap
_audit_creation_method SHELXL-97
_cell_angle_alpha 90.00
_cell_angle_beta 95.085(2)
_cell_angle_gamma 90.00
_cell_formula_units_Z 8
_cell_length_a 8.3891(4)
_cell_length_b 10.8253(3)
_cell_length_c 34.158(1)
_cell_measurement_reflns_used 20757
_cell_measurement_temperature 233(2)
_cell_measurement_theta_max 25.0
_cell_measurement_theta_min 1.0
_cell_volume 3089.83(19)
_computing_cell_refinement 'SCALEPACK (Otwinowski & Minor, 1997)'
_computing_data_collection 'COLLECT (Nonius, 1998)'
_computing_data_reduction
;
 DENZO (Otwinowski & Minor, 1997) and SCALEPACK 
;
_computing_molecular_graphics 'SHELXTL (Sheldrick, 1997)'
_computing_publication_material SHELXL97
_computing_structure_refinement 'SHELXL97 (Sheldrick, 1997)'
_computing_structure_solution 'SHELXS97 (Sheldrick, 1997)'
_diffrn_ambient_temperature 233(2)
_diffrn_measured_fraction_theta_full 0.948
_diffrn_measured_fraction_theta_max 0.948
_diffrn_measurement_device_type 'Nonius KappaCCD'
_diffrn_measurement_method 'phi- and omega-scans'
_diffrn_radiation_monochromator graphite
_diffrn_radiation_source 'fine-focus sealed tube'
_diffrn_radiation_type MoK\a
_diffrn_radiation_wavelength 0.71073
_diffrn_reflns_av_R_equivalents 0.0482
_diffrn_reflns_av_sigmaI/netI 0.0632
_diffrn_reflns_limit_h_max 9
_diffrn_reflns_limit_h_min -9
_diffrn_reflns_limit_k_max 12
_diffrn_reflns_limit_k_min -12
_diffrn_reflns_limit_l_max 40
_diffrn_reflns_limit_l_min -34
_diffrn_reflns_number 12232
_diffrn_reflns_theta_full 25.00
_diffrn_reflns_theta_max 25.00
_diffrn_reflns_theta_min 1.97
_diffrn_standards_number 0
_exptl_absorpt_coefficient_mu 0.628
_exptl_absorpt_correction_type none
_exptl_crystal_colour red
_exptl_crystal_density_diffrn 1.593
_exptl_crystal_description plate
_exptl_crystal_F_000 1520
_exptl_crystal_size_max 0.35
_exptl_crystal_size_mid 0.25
_exptl_crystal_size_min 0.02
_refine_diff_density_max 0.375
_refine_diff_density_min -0.327
_refine_diff_density_rms 0.064
_refine_ls_extinction_method none
_refine_ls_goodness_of_fit_ref 1.058
_refine_ls_hydrogen_treatment constr
_refine_ls_matrix_type full
_refine_ls_number_parameters 401
_refine_ls_number_reflns 5159
_refine_ls_number_restraints 0
_refine_ls_restrained_S_all 1.058
_refine_ls_R_factor_all 0.0923
_refine_ls_R_factor_gt 0.0461
_refine_ls_shift/su_max 0.002
_refine_ls_shift/su_mean 0.000
_refine_ls_structure_factor_coef Fsqd
_refine_ls_weighting_details 'calc w=1/[\s^2^(Fo^2^)+(0.0489P)^2^+0.0000P] where P=(Fo^2^+2Fc^2^)/3'
_refine_ls_weighting_scheme calc
_refine_ls_wR_factor_gt 0.0986
_refine_ls_wR_factor_ref 0.1116
_reflns_number_gt 3268
_reflns_number_total 5159
_reflns_threshold_expression >2sigma(I)
_cod_data_source_file jo101817j_si_006.cif
_cod_data_source_block no139
_cod_database_code 4025958

loop_
_symmetry_equiv_pos_as_xyz
'x, y, z'
'-x+1/2, y+1/2, -z+1/2'
'-x, -y, -z'
'x-1/2, -y-1/2, z-1/2'

loop_
_atom_site_label
_atom_site_type_symbol
_atom_site_fract_x
_atom_site_fract_y
_atom_site_fract_z
_atom_site_U_iso_or_equiv
_atom_site_adp_type
_atom_site_occupancy
_atom_site_symmetry_multiplicity
_atom_site_calc_flag
_atom_site_refinement_flags
S1 S 0.69065(10) 0.53478(7) 0.23621(2) 0.0327(2) Uani 1 1 d .
S2 S 0.53915(10) 0.29195(7) 0.24944(2) 0.0342(2) Uani 1 1 d .
S3 S 0.54471(11) 0.53276(7) 0.14603(3) 0.0416(3) Uani 1 1 d .
S4 S 0.39025(10) 0.29037(7) 0.15824(3) 0.0393(2) Uani 1 1 d .
S5 S 0.26137(10) 1.03869(7) 0.23091(2) 0.0343(2) Uani 1 1 d .
S6 S 0.40555(9) 0.79303(7) 0.21815(2) 0.0320(2) Uani 1 1 d .
S7 S 0.09652(10) 1.03902(7) 0.14255(2) 0.0357(2) Uani 1 1 d .
S8 S 0.24082(11) 0.79641(7) 0.12805(2) 0.0409(2) Uani 1 1 d .
O1 O 0.3579(4) 0.4879(2) 0.03777(8) 0.0713(8) Uani 1 1 d .
O2 O 0.4962(3) 0.6376(2) 0.07077(6) 0.0482(6) Uani 1 1 d .
O3 O 0.1218(3) 0.3117(2) 0.07165(8) 0.0635(8) Uani 1 1 d .
O4 O 0.3394(3) 0.1944(2) 0.06726(7) 0.0543(7) Uani 1 1 d .
O5 O -0.1981(3) 0.9509(2) 0.05157(8) 0.0587(7) Uani 1 1 d .
O6 O -0.1421(3) 1.1237(2) 0.08626(7) 0.0467(6) Uani 1 1 d .
O7 O 0.0872(4) 0.7696(3) 0.03099(9) 0.0827(9) Uani 1 1 d .
O8 O -0.0605(3) 0.6682(2) 0.07203(7) 0.0619(8) Uani 1 1 d .
C1 C 0.5714(3) 0.4116(3) 0.21640(9) 0.0290(7) Uani 1 1 d .
C2 C 0.7316(3) 0.4681(3) 0.28285(9) 0.0271(7) Uani 1 1 d .
C3 C 0.8283(4) 0.5233(3) 0.31314(9) 0.0331(8) Uani 1 1 d .
H3 H 0.8722 0.6019 0.3096 0.040 Uiso 1 1 calc .
C4 C 0.8591(4) 0.4618(3) 0.34829(10) 0.0376(8) Uani 1 1 d .
H4 H 0.9265 0.4982 0.3685 0.045 Uiso 1 1 calc .
C5 C 0.7925(4) 0.3478(3) 0.35414(9) 0.0360(8) Uani 1 1 d .
H5 H 0.8152 0.3069 0.3783 0.043 Uiso 1 1 calc .
C6 C 0.6922(4) 0.2930(3) 0.32470(9) 0.0333(8) Uani 1 1 d .
H6 H 0.6451 0.2159 0.3289 0.040 Uiso 1 1 calc .
C7 C 0.6620(3) 0.3537(3) 0.28881(9) 0.0284(7) Uani 1 1 d .
C8 C 0.5109(3) 0.4118(3) 0.17876(9) 0.0314(8) Uani 1 1 d .
C9 C 0.4320(4) 0.4646(3) 0.10586(9) 0.0349(8) Uani 1 1 d .
C10 C 0.3623(4) 0.3559(3) 0.11195(9) 0.0337(8) Uani 1 1 d .
C11 C 0.4219(4) 0.5291(3) 0.06751(11) 0.0422(9) Uani 1 1 d .
C12 C 0.4959(5) 0.7113(3) 0.03516(10) 0.0620(11) Uani 1 1 d .
H12A H 0.5660 0.7819 0.0400 0.093 Uiso 1 1 calc R
H12B H 0.3880 0.7398 0.0275 0.093 Uiso 1 1 calc R
H12C H 0.5334 0.6614 0.0143 0.093 Uiso 1 1 calc R
C13 C 0.2576(5) 0.2870(3) 0.08089(10) 0.0402(9) Uani 1 1 d .
C14 C 0.2542(5) 0.1180(4) 0.03699(11) 0.0723(13) Uani 1 1 d .
H14A H 0.3287 0.0613 0.0263 0.108 Uiso 1 1 calc R
H14B H 0.2064 0.1705 0.0161 0.108 Uiso 1 1 calc R
H14C H 0.1710 0.0716 0.0484 0.108 Uiso 1 1 calc R
C15 C 0.2836(3) 0.9143(2) 0.19887(9) 0.0291(7) Uani 1 1 d .
C16 C 0.3661(4) 0.9692(3) 0.27173(9) 0.0296(8) Uani 1 1 d .
C17 C 0.3884(4) 1.0252(3) 0.30836(10) 0.0357(8) Uani 1 1 d .
H17 H 0.3432 1.1031 0.3125 0.043 Uiso 1 1 calc .
C18 C 0.4775(4) 0.9656(3) 0.33877(9) 0.0405(9) Uani 1 1 d .
H18 H 0.4932 1.0033 0.3636 0.049 Uiso 1 1 calc .
C19 C 0.5434(4) 0.8512(3) 0.33287(10) 0.0391(8) Uani 1 1 d .
H19 H 0.6033 0.8115 0.3538 0.047 Uiso 1 1 calc .
C20 C 0.5225(3) 0.7947(3) 0.29682(9) 0.0316(8) Uani 1 1 d .
H20 H 0.5680 0.7167 0.2931 0.038 Uiso 1 1 calc .
C21 C 0.4338(3) 0.8530(3) 0.26579(9) 0.0285(7) Uani 1 1 d .
C22 C 0.2158(3) 0.9161(2) 0.16189(9) 0.0296(7) Uani 1 1 d .
C23 C 0.0108(4) 0.9520(3) 0.10267(9) 0.0315(8) Uani 1 1 d .
C24 C 0.0769(4) 0.8419(3) 0.09631(9) 0.0353(8) Uani 1 1 d .
C25 C -0.1218(4) 1.0057(3) 0.07720(10) 0.0364(8) Uani 1 1 d .
C26 C -0.2579(5) 1.1933(3) 0.06120(12) 0.0691(12) Uani 1 1 d .
H26A H -0.2668 1.2761 0.0716 0.104 Uiso 1 1 calc R
H26B H -0.3612 1.1526 0.0603 0.104 Uiso 1 1 calc R
H26C H -0.2233 1.1977 0.0349 0.104 Uiso 1 1 calc R
C27 C 0.0348(4) 0.7582(3) 0.06225(11) 0.0448(9) Uani 1 1 d .
C28 C -0.0984(5) 0.5742(3) 0.04213(13) 0.0850(15) Uani 1 1 d .
H28A H -0.1731 0.5153 0.0516 0.128 Uiso 1 1 calc R
H28B H -0.0011 0.5318 0.0366 0.128 Uiso 1 1 calc R
H28C H -0.1461 0.6131 0.0183 0.128 Uiso 1 1 calc R

loop_
_atom_site_aniso_label
_atom_site_aniso_U_11
_atom_site_aniso_U_22
_atom_site_aniso_U_33
_atom_site_aniso_U_23
_atom_site_aniso_U_13
_atom_site_aniso_U_12
S1 0.0371(5) 0.0300(5) 0.0298(5) 0.0000(3) -0.0032(4) -0.0040(4)
S2 0.0364(5) 0.0303(5) 0.0347(5) -0.0008(4) -0.0032(4) -0.0050(4)
S3 0.0520(6) 0.0351(5) 0.0352(6) 0.0024(4) -0.0099(4) -0.0083(4)
S4 0.0455(6) 0.0336(5) 0.0360(5) 0.0013(4) -0.0126(4) -0.0057(4)
S5 0.0394(6) 0.0298(5) 0.0322(5) -0.0001(3) -0.0049(4) 0.0026(4)
S6 0.0347(5) 0.0306(5) 0.0300(5) -0.0012(3) -0.0005(4) 0.0028(4)
S7 0.0400(5) 0.0320(5) 0.0331(5) -0.0004(4) -0.0074(4) 0.0002(4)
S8 0.0475(6) 0.0421(5) 0.0318(5) -0.0050(4) -0.0041(4) 0.0101(4)
O1 0.097(2) 0.0832(19) 0.0306(17) 0.0022(14) -0.0121(15) -0.0357(16)
O2 0.0643(17) 0.0470(14) 0.0329(15) 0.0060(11) 0.0009(12) -0.0111(13)
O3 0.0483(18) 0.0748(19) 0.063(2) -0.0056(14) -0.0198(14) -0.0072(14)
O4 0.0533(17) 0.0628(17) 0.0469(17) -0.0253(13) 0.0050(12) -0.0109(13)
O5 0.0589(18) 0.0674(17) 0.0457(17) -0.0110(13) -0.0187(13) 0.0017(14)
O6 0.0442(15) 0.0448(15) 0.0483(16) 0.0031(12) -0.0122(12) 0.0079(11)
O7 0.093(2) 0.116(2) 0.0418(19) -0.0241(17) 0.0200(16) -0.0213(19)
O8 0.082(2) 0.0483(15) 0.0525(18) -0.0167(13) -0.0078(14) -0.0160(14)
C1 0.0247(18) 0.0310(17) 0.032(2) -0.0033(14) 0.0039(14) -0.0009(14)
C2 0.0264(18) 0.0280(18) 0.0265(19) -0.0012(13) 0.0005(14) 0.0044(13)
C3 0.032(2) 0.0315(19) 0.035(2) -0.0026(15) -0.0010(16) -0.0030(14)
C4 0.035(2) 0.047(2) 0.029(2) -0.0059(16) -0.0049(15) 0.0066(16)
C5 0.039(2) 0.043(2) 0.026(2) 0.0018(15) 0.0029(16) 0.0093(17)
C6 0.037(2) 0.0297(18) 0.034(2) 0.0012(15) 0.0049(16) 0.0023(15)
C7 0.0257(18) 0.0302(18) 0.029(2) -0.0051(14) 0.0015(14) 0.0043(14)
C8 0.031(2) 0.0315(18) 0.031(2) 0.0023(14) -0.0032(15) -0.0004(14)
C9 0.036(2) 0.0374(19) 0.030(2) -0.0028(15) -0.0005(15) -0.0003(15)
C10 0.0263(19) 0.044(2) 0.030(2) -0.0045(15) -0.0037(15) 0.0057(15)
C11 0.046(2) 0.047(2) 0.034(2) 0.0007(17) 0.0037(18) -0.0039(18)
C12 0.075(3) 0.067(3) 0.044(3) 0.019(2) 0.005(2) -0.009(2)
C13 0.044(2) 0.044(2) 0.031(2) 0.0033(16) -0.0015(18) -0.0097(19)
C14 0.094(4) 0.076(3) 0.047(3) -0.030(2) 0.006(2) -0.035(2)
C15 0.0244(18) 0.0295(17) 0.034(2) -0.0012(14) 0.0033(14) -0.0047(14)
C16 0.0288(19) 0.0287(18) 0.030(2) 0.0024(14) -0.0014(14) -0.0038(14)
C17 0.039(2) 0.0314(19) 0.036(2) -0.0023(15) 0.0029(17) 0.0015(15)
C18 0.046(2) 0.046(2) 0.028(2) -0.0068(16) -0.0022(17) -0.0090(17)
C19 0.041(2) 0.041(2) 0.034(2) 0.0023(16) -0.0069(16) -0.0038(16)
C20 0.031(2) 0.0255(17) 0.037(2) 0.0025(14) 0.0002(15) -0.0024(14)
C21 0.0269(18) 0.0322(18) 0.0260(19) 0.0045(14) 0.0006(14) -0.0048(14)
C22 0.0292(19) 0.0306(18) 0.029(2) 0.0017(14) 0.0046(15) 0.0009(14)
C23 0.0299(19) 0.0358(19) 0.028(2) 0.0004(14) -0.0010(15) -0.0041(15)
C24 0.035(2) 0.045(2) 0.026(2) -0.0015(15) 0.0021(15) -0.0039(16)
C25 0.034(2) 0.046(2) 0.029(2) -0.0005(16) 0.0025(16) -0.0007(17)
C26 0.063(3) 0.069(3) 0.071(3) 0.013(2) -0.021(2) 0.027(2)
C27 0.046(2) 0.050(2) 0.037(2) -0.0077(18) -0.0042(18) 0.0041(19)
C28 0.099(4) 0.057(3) 0.093(4) -0.037(2) -0.026(3) -0.006(2)

loop_
_atom_type_symbol
_atom_type_description
_atom_type_scat_dispersion_real
_atom_type_scat_dispersion_imag
_atom_type_scat_source
C C 0.0033 0.0016 'International Tables Vol C Tables 4.2.6.8 and 6.1.1.4'
H H 0.0000 0.0000 'International Tables Vol C Tables 4.2.6.8 and 6.1.1.4'
O O 0.0106 0.0060 'International Tables Vol C Tables 4.2.6.8 and 6.1.1.4'
S S 0.1246 0.1234 'International Tables Vol C Tables 4.2.6.8 and 6.1.1.4'

loop_
_geom_angle_atom_site_label_1
_geom_angle_atom_site_label_2
_geom_angle_atom_site_label_3
_geom_angle
C2 S1 C1 95.52(14)
C7 S2 C1 95.64(14)
C9 S3 C8 94.46(15)
C10 S4 C8 94.82(14)
C16 S5 C15 95.34(14)
C21 S6 C15 95.63(14)
C23 S7 C22 93.78(14)
C24 S8 C22 93.84(15)
C11 O2 C12 116.7(3)
C13 O4 C14 116.2(3)
C25 O6 C26 117.1(3)
C27 O8 C28 115.9(3)
C8 C1 S2 123.5(2)
C8 C1 S1 121.4(2)
S2 C1 S1 115.19(17)
C3 C2 C7 119.8(3)
C3 C2 S1 123.6(2)
C7 C2 S1 116.6(2)
C4 C3 C2 119.6(3)
C5 C4 C3 120.8(3)
C4 C5 C6 120.4(3)
C5 C6 C7 119.2(3)
C2 C7 C6 120.1(3)
C2 C7 S2 116.9(2)
C6 C7 S2 123.0(2)
C1 C8 S3 122.8(2)
C1 C8 S4 122.3(2)
S3 C8 S4 114.87(17)
C10 C9 C11 124.1(3)
C10 C9 S3 117.4(2)
C11 C9 S3 118.5(2)
C9 C10 C13 124.0(3)
C9 C10 S4 118.5(2)
C13 C10 S4 117.5(2)
O1 C11 O2 125.0(3)
O1 C11 C9 124.3(3)
O2 C11 C9 110.7(3)
O3 C13 O4 126.4(3)
O3 C13 C10 124.1(3)
O4 C13 C10 109.5(3)
C22 C15 S5 121.1(2)
C22 C15 S6 123.3(2)
S5 C15 S6 115.48(18)
C17 C16 C21 119.9(3)
C17 C16 S5 123.2(2)
C21 C16 S5 116.8(2)
C18 C17 C16 119.5(3)
C19 C18 C17 120.4(3)
C20 C19 C18 120.7(3)
C19 C20 C21 119.9(3)
C20 C21 C16 119.5(3)
C20 C21 S6 124.1(2)
C16 C21 S6 116.4(2)
C15 C22 S7 123.1(2)
C15 C22 S8 122.9(2)
S7 C22 S8 114.02(17)
C24 C23 C25 123.9(3)
C24 C23 S7 117.1(2)
C25 C23 S7 118.9(2)
C23 C24 C27 126.4(3)
C23 C24 S8 117.7(2)
C27 C24 S8 115.6(2)
O5 C25 O6 125.2(3)
O5 C25 C23 124.4(3)
O6 C25 C23 110.4(3)
O7 C27 O8 125.5(3)
O7 C27 C24 123.5(3)
O8 C27 C24 110.9(3)

loop_
_geom_bond_atom_site_label_1
_geom_bond_atom_site_label_2
_geom_bond_distance
S1 C2 1.755(3)
S1 C1 1.765(3)
S2 C7 1.752(3)
S2 C1 1.755(3)
S3 C9 1.758(3)
S3 C8 1.761(3)
S4 C10 1.730(3)
S4 C8 1.766(3)
S5 C16 1.751(3)
S5 C15 1.756(3)
S6 C21 1.749(3)
S6 C15 1.756(3)
S7 C23 1.757(3)
S7 C22 1.758(3)
S8 C24 1.745(3)
S8 C22 1.761(3)
O1 C11 1.193(4)
O2 C11 1.330(4)
O2 C12 1.454(4)
O3 C13 1.185(4)
O4 C13 1.323(4)
O4 C14 1.460(4)
O5 C25 1.195(4)
O6 C25 1.328(4)
O6 C26 1.448(4)
O7 C27 1.197(4)
O8 C27 1.322(4)
O8 C28 1.457(4)
C1 C8 1.340(4)
C2 C3 1.391(4)
C2 C7 1.393(4)
C3 C4 1.377(4)
C4 C5 1.377(4)
C5 C6 1.386(4)
C6 C7 1.394(4)
C9 C10 1.339(4)
C9 C11 1.480(4)
C10 C13 1.513(4)
C15 C22 1.339(4)
C16 C17 1.388(4)
C16 C21 1.402(4)
C17 C18 1.385(4)
C18 C19 1.378(4)
C19 C20 1.372(4)
C20 C21 1.391(4)
C23 C24 1.341(4)
C23 C25 1.470(4)
C24 C27 1.493(4)
